data_1101137
loop_
_publ_author_name
'Navarro, Jorge A. R.'
'Romero, M. Angustias'
'Salas, Juan M.'
'Quir\'os, Miguel'
'El Bahraoui, Jaouad'
'Molina, Jos\'e'

_publ_section_title
;
 Binuclear Platinum(II) Triazolopyrimidine Bridged Complexes. Preparation,
 Crystal Structure, NMR Spectroscopy, and ab Initio MO Investigation on
 the Bonding Nature of the Pt(II)&#x00B7;&#x00B7;&#x00B7;Pt(II) Interaction
 in the Model Compound {Pt2[NHCHN(C(CH2)(CH3))]4}}
;
_journal_coden_ASTM INOCAJ
_journal_issue 26
_journal_name_full 'Inorganic Chemistry'
_journal_page_first 7829
_journal_page_last 7835
_journal_paper_doi 10.1021/ic960496e
_journal_volume 35
_journal_year 1996
_chemical_formula_sum 'C14 H16 N8 O3 Pt S'
_chemical_formula_weight 571.50
_space_group_IT_number 60
_symmetry_cell_setting orthorhombic
_symmetry_space_group_name_Hall '-P 2n 2ab'
_symmetry_space_group_name_H-M 'P b c n'
_cell_angle_alpha 90.00
_cell_angle_beta 90.00
_cell_angle_gamma 90.00
_cell_formula_units_Z 8
_cell_length_a 14.207(3)
_cell_length_b 15.187(3)
_cell_length_c 17.165(3)
_cell_measurement_temperature 293(2)
_cell_volume 3703.5(13)
_diffrn_ambient_temperature 293(2)
_exptl_crystal_density_diffrn 2.050
_refine_ls_R_factor_obs 0.0933
_refine_ls_wR_factor_obs 0.1152
_cod_database_code 1101137

loop_
_symmetry_equiv_pos_as_xyz
'x, y, z'
'-x+1/2, -y+1/2, z+1/2'
'-x, y, -z+1/2'
'x+1/2, -y+1/2, -z'
'-x, -y, -z'
'x-1/2, y-1/2, -z-1/2'
'x, -y, z-1/2'
'-x-1/2, y-1/2, z'

loop_
_atom_site_aniso_label
_atom_site_aniso_U_11
_atom_site_aniso_U_22
_atom_site_aniso_U_33
_atom_site_aniso_U_23
_atom_site_aniso_U_13
_atom_site_aniso_U_12
Pt 0.0516(5) 0.0534(4) 0.0510(4) 0.0037(6) -0.0022(5) 0.0000(5)
N1A 0.066(14) 0.102(18) 0.113(18) 0.030(18) 0.004(12) 0.008(17)
C2A 0.063(16) 0.081(17) 0.087(18) 0.010(16) -0.016(17) 0.006(15)
N3A 0.047(10) 0.056(12) 0.077(12) 0.019(13) -0.016(11) -0.010(10)
C3AA 0.041(17) 0.073(21) 0.058(15) 0.019(14) 0.007(12) 0.028(14)
N4A 0.064(12) 0.053(11) 0.063(12) 0.022(13) 0.004(9) 0.003(14)
C5A 0.105(23) 0.060(18) 0.052(15) 0.024(13) 0.037(15) 0.038(17)
C51A 0.141(25) 0.046(17) 0.065(17) -0.003(14) 0.031(16) 0.014(18)
C6A 0.126(27) 0.075(24) 0.106(23) 0.011(18) 0.054(23) 0.050(22)
C7A 0.097(28) 0.121(34) 0.134(28) 0.054(25) 0.032(22) 0.052(28)
O7A 0.075(13) 0.150(23) 0.210(24) 0.059(17) 0.075(14) 0.033(13)
N8A 0.067(18) 0.093(18) 0.109(19) 0.043(15) 0.001(15) -0.003(16)
N1B 0.091(15) 0.084(14) 0.039(16) -0.018(14) -0.008(11) 0.007(13)
C2B 0.082(17) 0.090(25) 0.060(16) 0.003(18) 0.000(14) 0.014(17)
N3B 0.077(14) 0.071(14) 0.044(12) -0.019(12) 0.013(10) -0.025(11)
C3AB 0.041(13) 0.091(22) 0.049(15) 0.006(15) -0.016(11) -0.007(13)
N4B 0.051(11) 0.045(10) 0.067(13) 0.008(10) 0.008(10) -0.013(8)
C5B 0.060(18) 0.080(20) 0.086(21) 0.000(17) 0.005(14) -0.042(15)
C51B 0.097(18) 0.080(16) 0.082(15) 0.019(14) 0.018(16) 0.010(17)
C6B 0.054(17) 0.052(18) 0.112(24) 0.003(18) -0.007(16) 0.014(14)
C7B 0.078(22) 0.083(19) 0.104(32) 0.012(27) 0.010(19) -0.011(17)
O7B 0.123(15) 0.129(18) 0.055(13) 0.016(13) -0.012(11) 0.004(12)
N8B 0.068(12) 0.084(18) 0.050(13) -0.003(13) -0.008(9) 0.017(12)

loop_
_atom_site_label
_atom_site_type_symbol
_atom_site_fract_x
_atom_site_fract_y
_atom_site_fract_z
_atom_site_U_iso_or_equiv
_atom_site_thermal_displace_type
_atom_site_occupancy
_atom_site_calc_flag
_atom_site_refinement_flags
_atom_site_disorder_group
Pt Pt 0.01477(4) 0.08549(5) 0.02270(4) 0.0520(3) Uani 1 d . .
N1A N 0.2911(14) 0.0803(21) -0.0669(13) 0.094(6) Uani 1 d . .
C2A C 0.2181(18) 0.1183(15) -0.0298(14) 0.077(7) Uani 1 d . .
H2A H 0.2206(18) 0.1788(15) -0.0136(14) 0.080 Uiso 1 d R .
N3A N 0.1406(11) 0.0661(12) -0.0262(11) 0.060(4) Uani 1 d . .
C3AA C 0.1641(17) -0.0128(18) -0.0607(13) 0.057(6) Uani 1 d . .
N4A N 0.1171(11) -0.0857(15) -0.0718(10) 0.060(4) Uani 1 d . .
C5A C 0.1589(21) -0.1487(17) -0.1116(13) 0.072(8) Uani 1 d . .
C51A C 0.1032(18) -0.2276(14) -0.1332(12) 0.084(8) Uani 1 d . .
H51A H 0.1435(18) -0.2666(14) -0.1620(12) 0.080 Uiso 1 d R .
H52A H 0.0495(18) -0.2126(14) -0.1644(12) 0.080 Uiso 1 d R .
H53A H 0.0827(18) -0.2563(14) -0.0864(12) 0.080 Uiso 1 d R .
C6A C 0.2487(27) -0.1407(19) -0.1386(15) 0.102(10) Uani 1 d . .
H6A H 0.2799(27) -0.1897(19) -0.1627(15) 0.080 Uiso 1 d R .
C7A C 0.3088(26) -0.0680(27) -0.1270(19) 0.117(12) Uani 1 d . .
O7A O 0.3901(14) -0.0524(14) -0.1482(13) 0.145(10) Uani 1 d . .
N8A N 0.2574(17) -0.0003(19) -0.0861(14) 0.090(7) Uani 1 d . .
N1B N 0.1274(13) 0.0063(16) 0.2362(11) 0.071(6) Uani 1 d . .
C2B C 0.0998(16) 0.0656(19) 0.1854(15) 0.077(8) Uani 1 d . .
H2B H 0.1046(16) 0.1279(19) 0.1942(15) 0.080 Uiso 1 d R .
N3B N 0.0650(13) 0.0321(14) 0.1176(10) 0.064(5) Uani 1 d . .
C3AB C 0.0665(14) -0.0554(18) 0.1318(14) 0.060(7) Uani 1 d . .
N4B N 0.0386(11) -0.1217(12) 0.0840(10) 0.054(5) Uani 1 d . .
C5B C 0.0466(17) -0.2009(18) 0.1157(17) 0.075(8) Uani 1 d . .
C51B C 0.0097(17) -0.2770(13) 0.0686(12) 0.087(7) Uani 1 d . .
H51B H 0.0208(17) -0.3327(13) 0.0934(12) 0.080 Uiso 1 d R .
H52B H 0.0403(17) -0.2761(13) 0.0188(12) 0.080 Uiso 1 d R .
H53B H -0.0568(17) -0.2687(13) 0.0617(12) 0.080 Uiso 1 d R .
C6B C 0.0872(16) -0.2204(16) 0.1832(19) 0.073(8) Uani 1 d . .
H6B H 0.0838(16) -0.2801(16) 0.2015(19) 0.080 Uiso 1 d R .
C7B C 0.1200(20) -0.1578(20) 0.2386(21) 0.089(9) Uani 1 d . .
O7B O 0.1548(14) -0.1616(13) 0.3026(9) 0.102(7) Uani 1 d . .
N8B N 0.1061(12) -0.0694(17) 0.2019(11) 0.067(6) Uani 1 d . .
S1D S 0.1733(13) 0.3715(13) 0.1176(11) 0.130(7) Uiso 0.50 d PD 1
O1D O 0.1678(25) 0.2749(17) 0.1029(21) 0.150(16) Uiso 0.50 d PD 1
C11D C 0.1344(54) 0.3749(37) 0.2139(18) 0.180(37) Uiso 0.50 d PD 1
H111 H 0.1803(54) 0.3493(37) 0.2480(18) 0.120 Uiso 0.50 d PR 1
H112 H 0.1234(54) 0.4350(37) 0.2287(18) 0.120 Uiso 0.50 d PR 1
H113 H 0.0766(54) 0.3424(37) 0.2175(18) 0.120 Uiso 0.50 d PR 1
C12D C 0.0825(36) 0.4211(31) 0.0686(33) 0.137(24) Uiso 0.50 d PD 1
H121 H 0.0983(36) 0.4226(31) 0.0142(33) 0.120 Uiso 0.50 d PR 1
H122 H 0.0260(36) 0.3875(31) 0.0758(33) 0.120 Uiso 0.50 d PR 1
H123 H 0.0728(36) 0.4801(31) 0.0871(33) 0.120 Uiso 0.50 d PR 1
S2D S 0.1503(16) 0.4808(13) 0.1182(13) 0.161(8) Uiso 0.50 d PD 2
O2D O 0.2220(21) 0.4147(30) 0.0892(20) 0.131(14) Uiso 0.50 d PD 2
C21D C 0.0504(28) 0.4460(43) 0.0668(37) 0.203(42) Uiso 0.50 d PD 2
H211 H 0.0545(28) 0.4683(43) 0.0145(37) 0.120 Uiso 0.50 d PR 2
H212 H 0.0460(28) 0.3830(43) 0.0654(37) 0.120 Uiso 0.50 d PR 2
H213 H -0.0044(28) 0.4699(43) 0.0917(37) 0.120 Uiso 0.50 d PR 2
C22D C 0.1294(44) 0.4365(40) 0.2102(19) 0.152(30) Uiso 0.50 d PD 2
H221 H 0.1812(44) 0.4497(40) 0.2442(19) 0.120 Uiso 0.50 d PR 2
H222 H 0.0726(44) 0.4607(40) 0.2316(19) 0.120 Uiso 0.50 d PR 2
H223 H 0.1229(44) 0.3738(40) 0.2053(19) 0.120 Uiso 0.50 d PR 2

loop_
_geom_bond_atom_site_label_1
_geom_bond_atom_site_label_2
_geom_bond_distance
_geom_bond_site_symmetry_2
_geom_bond_publ_flag
Pt N3B 1.95(2) . ?
Pt N3A 2.00(2) . ?
Pt N4A 2.05(2) 5 ?
Pt N4B 2.06(2) 5 ?
Pt Pt 2.743(2) 5 ?
N1A C2A 1.35(3) . ?
N1A N8A 1.35(3) . ?
C2A N3A 1.36(2) . ?
N3A C3AA 1.38(3) . ?
C3AA N4A 1.31(3) . ?
C3AA N8A 1.41(3) . ?
N4A C5A 1.32(3) . ?
N4A Pt 2.05(2) 5 ?
C5A C6A 1.36(4) . ?
C5A C51A 1.48(3) . ?
C6A C7A 1.41(4) . ?
C7A O7A 1.23(3) . ?
C7A N8A 1.44(4) . ?
N1B C2B 1.31(3) . ?
N1B N8B 1.33(2) . ?
C2B N3B 1.36(3) . ?
N3B C3AB 1.35(3) . ?
C3AB N8B 1.35(2) . ?
C3AB N4B 1.36(3) . ?
N4B C5B 1.32(3) . ?
N4B Pt 2.06(2) 5 ?
C5B C6B 1.33(3) . ?
C5B C51B 1.51(3) . ?
C6B C7B 1.42(3) . ?
C7B O7B 1.21(3) . ?
C7B N8B 1.50(3) . ?
S1D O1D 1.49(2) . ?
S1D C12D 1.71(2) . ?
S1D C11D 1.74(2) . ?
S2D O2D 1.51(2) . ?
S2D C22D 1.74(2) . ?
S2D C21D 1.75(2) . ?
